data_1549557
loop_
_publ_author_name
'Pan, Chongqing'
'Guo, Wenjing'
'Gu, Zhenhua'

_publ_section_title
;
 Unusual biaryl torsional strain promotes reactivity in Cu-catalyzed
 Sommelet-Hauser rearrangement.
;
_journal_issue 26
_journal_name_full 'Chemical science'
_journal_page_first 5850
_journal_page_last 5854
_journal_paper_doi 10.1039/c8sc01657g
_journal_volume 9
_journal_year 2018
_chemical_absolute_configuration ad
_chemical_formula_moiety 'C F3 O3 S, C16 H18 N'
_chemical_formula_sum 'C17 H18 F3 N O3 S'
_chemical_formula_weight 373.38
_space_group_crystal_system orthorhombic
_space_group_IT_number 19
_space_group_name_Hall 'P 2ac 2ab'
_space_group_name_H-M_alt 'P 21 21 21'
_symmetry_space_group_name_Hall 'P 2ac 2ab'
_symmetry_space_group_name_H-M 'P 21 21 21'
_atom_sites_solution_hydrogens geom
_atom_sites_solution_primary direct
_audit_creation_date 2018-01-10
_audit_creation_method
;
Olex2 1.2
(compiled 2017.08.10 svn.r3458 for OlexSys, GUI svn.r5381)
;
_audit_update_record
;
2018-04-11 deposited with the CCDC.
2018-06-14 downloaded from the CCDC.
;
_cell_angle_alpha 90
_cell_angle_beta 90
_cell_angle_gamma 90
_cell_formula_units_Z 4
_cell_length_a 8.0524(6)
_cell_length_b 10.2790(6)
_cell_length_c 21.1646(13)
_cell_measurement_reflns_used 6241
_cell_measurement_temperature 100.01(10)
_cell_measurement_theta_max 28.3550
_cell_measurement_theta_min 2.6860
_cell_volume 1751.8(2)
_computing_cell_refinement 'CrysAlisPro 1.171.38.43f (Rigaku OD, 2015)'
_computing_data_collection 'CrysAlisPro 1.171.38.43f (Rigaku OD, 2015)'
_computing_data_reduction 'CrysAlisPro 1.171.38.43f (Rigaku OD, 2015)'
_computing_molecular_graphics 'Olex2 (Dolomanov et al., 2009)'
_computing_publication_material 'Olex2 (Dolomanov et al., 2009)'
_computing_structure_refinement 'ShelXL (Sheldrick, 2015)'
_computing_structure_solution 'ShelXS (Sheldrick, 2008)'
_diffrn_ambient_environment N~2~
_diffrn_ambient_temperature 100.01(10)
_diffrn_detector 'CCD plate'
_diffrn_detector_area_resol_mean 5.2684
_diffrn_detector_type AtlasS2
_diffrn_measured_fraction_theta_full 0.999
_diffrn_measured_fraction_theta_max 0.928
_diffrn_measurement_details
;
List of Runs (angles in degrees, time in seconds):

  # Type    Start    End  Width  t~exp~   \w     \q     \k     \f   Frames
#--------------------------------------------------------------------------
  1  \w    -37.00  65.00   1.00    3.50    --  -11.59  19.00  60.00  102
  2  \w     54.00  86.00   1.00    3.50    --   11.74  37.00-120.00   32
  3  \w    -64.00  -7.00   1.00    3.50    --   11.74 -77.00 120.00   57
  4  \w    -44.00 -16.00   1.00    3.50    --  -11.59  77.00   0.00   28
  5  \w    -36.00 -10.00   1.00    3.50    --  -11.59  77.00  60.00   26
  6  \w      0.00  58.00   1.00    3.50    --   11.74  77.00 -90.00   58
  7  \w    -18.00  78.00   1.00    3.50    --   11.74  77.00 150.00   96
;
_diffrn_measurement_device 'four-circle diffractometer'
_diffrn_measurement_device_type 'SuperNova, Dual, Cu at zero, AtlasS2'
_diffrn_measurement_method '\w scans'
_diffrn_orient_matrix_type 'CrysAlisPro convention (1999,Acta A55,543-557)'
_diffrn_orient_matrix_UB_11 0.0794114000
_diffrn_orient_matrix_UB_12 -0.0211665000
_diffrn_orient_matrix_UB_13 0.0102561000
_diffrn_orient_matrix_UB_21 -0.0379647000
_diffrn_orient_matrix_UB_22 -0.0391553000
_diffrn_orient_matrix_UB_23 0.0235048000
_diffrn_orient_matrix_UB_31 -0.0037079000
_diffrn_orient_matrix_UB_32 -0.0527612000
_diffrn_orient_matrix_UB_33 -0.0215502000
_diffrn_radiation_monochromator mirror
_diffrn_radiation_probe x-ray
_diffrn_radiation_type MoK\a
_diffrn_radiation_wavelength 0.71073
_diffrn_reflns_av_R_equivalents 0.0541
_diffrn_reflns_av_unetI/netI 0.0571
_diffrn_reflns_Laue_measured_fraction_full 0.999
_diffrn_reflns_Laue_measured_fraction_max 0.928
_diffrn_reflns_limit_h_max 10
_diffrn_reflns_limit_h_min -10
_diffrn_reflns_limit_k_max 12
_diffrn_reflns_limit_k_min -13
_diffrn_reflns_limit_l_max 29
_diffrn_reflns_limit_l_min -20
_diffrn_reflns_number 18781
_diffrn_reflns_point_group_measured_fraction_full 1.000
_diffrn_reflns_point_group_measured_fraction_max 0.898
_diffrn_reflns_theta_full 26.000
_diffrn_reflns_theta_max 29.582
_diffrn_reflns_theta_min 2.203
_diffrn_source 'micro-focus sealed X-ray tube'
_diffrn_source_type 'SuperNova (Mo) X-ray Source'
_exptl_absorpt_coefficient_mu 0.231
_exptl_absorpt_correction_T_max 1.00000
_exptl_absorpt_correction_T_min 0.62394
_exptl_absorpt_correction_type multi-scan
_exptl_absorpt_process_details
;
CrysAlisPro 1.171.38.43f (Rigaku Oxford Diffraction, 2015)
Empirical absorption correction using spherical harmonics,
 implemented in SCALE3 ABSPACK scaling algorithm.
;
_exptl_crystal_colour colourless
_exptl_crystal_colour_primary colourless
_exptl_crystal_density_diffrn 1.416
_exptl_crystal_description block
_exptl_crystal_F_000 776
_exptl_crystal_size_max 0.14
_exptl_crystal_size_mid 0.13
_exptl_crystal_size_min 0.12
_refine_diff_density_max 0.335
_refine_diff_density_min -0.354
_refine_diff_density_rms 0.055
_refine_ls_abs_structure_details
;
 Flack x determined using 1268 quotients [(I+)-(I-)]/[(I+)+(I-)]
 (Parsons, Flack and Wagner, Acta Cryst. B69 (2013) 249-259).
;
_refine_ls_abs_structure_Flack 0.03(5)
_refine_ls_extinction_method none
_refine_ls_goodness_of_fit_ref 1.044
_refine_ls_hydrogen_treatment constr
_refine_ls_matrix_type full
_refine_ls_number_parameters 229
_refine_ls_number_reflns 4423
_refine_ls_number_restraints 0
_refine_ls_restrained_S_all 1.044
_refine_ls_R_factor_all 0.0594
_refine_ls_R_factor_gt 0.0468
_refine_ls_shift/su_max 0.000
_refine_ls_shift/su_mean 0.000
_refine_ls_structure_factor_coef Fsqd
_refine_ls_weighting_details 'w=1/[\s^2^(Fo^2^)+(0.0361P)^2^+0.4961P] where P=(Fo^2^+2Fc^2^)/3'
_refine_ls_weighting_scheme calc
_refine_ls_wR_factor_gt 0.0924
_refine_ls_wR_factor_ref 0.0982
_reflns_Friedel_coverage 0.699
_reflns_Friedel_fraction_full 1.000
_reflns_Friedel_fraction_max 0.858
_reflns_number_gt 3757
_reflns_number_total 4423
_reflns_threshold_expression 'I > 2\s(I)'
_cod_data_source_file c8sc01657g2.cif
_cod_data_source_block exp_1153
_cod_depositor_comments 'Adding full bibliography for 1549555--1549557.cif.'
_cod_original_cell_volume 1751.80(19)
_cod_database_code 1549557
_shelx_shelxl_version_number 2017/1
_shelx_space_group_comment
;
The symmetry employed for this shelxl refinement is uniquely defined
by the following loop, which should always be used as a source of
symmetry information in preference to the above space-group names.
They are only intended as comments.
;
_shelx_estimated_absorpt_t_max 0.973
_shelx_estimated_absorpt_t_min 0.968
_reflns_odcompleteness_completeness 99.86
_reflns_odcompleteness_iscentric 1
_reflns_odcompleteness_theta 26.32
_olex2_refinement_description
;
1. Fixed Uiso
 At 1.2 times of:
  All C(H) groups, All C(H,H) groups
 At 1.5 times of:
  All C(H,H,H) groups
2.a Secondary CH2 refined with riding coordinates:
 C9(H9A,H9B)
2.b Aromatic/amide H refined with riding coordinates:
 C5(H5), C4(H4), C10(H10), C2(H2), C11(H11), C12(H12), C3(H3)
2.c Idealised Me refined as rotating group:
 C16(H16A,H16B,H16C), C15(H15A,H15B,H15C), C14(H14A,H14B,H14C)
;
_olex2_submission_special_instructions 'No special instructions were received'
_oxdiff_exptl_absorpt_empirical_details
;
Empirical correction (ABSPACK) includes:
- Absorption correction using spherical harmonics
- Frame scaling
- Detector area scaling
;
_oxdiff_exptl_absorpt_empirical_full_max 1.467
_oxdiff_exptl_absorpt_empirical_full_min 0.584

loop_
_space_group_symop_operation_xyz
'x, y, z'
'-x+1/2, -y, z+1/2'
'-x, y+1/2, -z+1/2'
'x+1/2, -y+1/2, -z'

loop_
_atom_site_label
_atom_site_type_symbol
_atom_site_fract_x
_atom_site_fract_y
_atom_site_fract_z
_atom_site_U_iso_or_equiv
_atom_site_adp_type
_atom_site_occupancy
_atom_site_site_symmetry_order
_atom_site_calc_flag
_atom_site_refinement_flags_posn
S1 S 0.71226(9) 0.25705(7) 0.23558(3) 0.01982(17) Uani 1 1 d .
F3 F 0.6046(3) 0.05346(19) 0.29732(10) 0.0428(6) Uani 1 1 d .
F1 F 0.7003(3) 0.2062(2) 0.35634(8) 0.0418(5) Uani 1 1 d .
F2 F 0.8680(3) 0.0834(2) 0.30462(11) 0.0494(6) Uani 1 1 d .
O2 O 0.8438(3) 0.3477(2) 0.24878(10) 0.0273(5) Uani 1 1 d .
O1 O 0.7392(3) 0.1746(2) 0.18131(10) 0.0270(5) Uani 1 1 d .
O3 O 0.5469(3) 0.3090(2) 0.23995(10) 0.0278(5) Uani 1 1 d .
N1 N 0.7900(3) 0.6133(2) 0.36513(10) 0.0205(5) Uani 1 1 d .
C8 C 0.9235(4) 0.4548(3) 0.43775(14) 0.0196(6) Uani 1 1 d .
C6 C 0.8168(4) 0.6601(3) 0.47956(13) 0.0191(6) Uani 1 1 d .
C16 C 0.6302(4) 0.5369(3) 0.36211(14) 0.0244(7) Uani 1 1 d .
H16A H 0.636504 0.474696 0.328339 0.037 Uiso 1 1 calc GR
H16B H 0.539150 0.595134 0.354664 0.037 Uiso 1 1 calc GR
H16C H 0.613393 0.492092 0.401399 0.037 Uiso 1 1 calc GR
C9 C 0.9387(4) 0.5258(3) 0.37633(13) 0.0210(6) Uani 1 1 d .
H9A H 0.947353 0.463374 0.342105 0.025 Uiso 1 1 calc R
H9B H 1.039206 0.577825 0.376592 0.025 Uiso 1 1 calc R
C17 C 0.7227(5) 0.1434(3) 0.30171(15) 0.0299(7) Uani 1 1 d .
C7 C 0.8535(4) 0.5196(3) 0.48954(13) 0.0185(6) Uani 1 1 d .
C5 C 0.8218(4) 0.7522(3) 0.52824(13) 0.0225(6) Uani 1 1 d .
H5 H 0.847325 0.725195 0.569045 0.027 Uiso 1 1 calc R
C4 C 0.7896(4) 0.8826(3) 0.51708(14) 0.0248(7) Uani 1 1 d .
H4 H 0.796395 0.942120 0.550052 0.030 Uiso 1 1 calc R
C13 C 0.8265(4) 0.4509(3) 0.54584(14) 0.0216(7) Uani 1 1 d .
C1 C 0.7827(4) 0.7077(3) 0.41862(12) 0.0192(6) Uani 1 1 d .
C10 C 0.9765(4) 0.3268(3) 0.44254(14) 0.0231(7) Uani 1 1 d .
H10 H 1.023376 0.285232 0.407828 0.028 Uiso 1 1 calc R
C2 C 0.7473(4) 0.8373(3) 0.40733(14) 0.0249(7) Uani 1 1 d .
H2 H 0.723621 0.865612 0.366586 0.030 Uiso 1 1 calc R
C11 C 0.9593(4) 0.2618(3) 0.49894(15) 0.0257(7) Uani 1 1 d .
H11 H 0.999503 0.177420 0.503249 0.031 Uiso 1 1 calc R
C12 C 0.8817(4) 0.3226(3) 0.54929(14) 0.0263(7) Uani 1 1 d .
H12 H 0.865831 0.276440 0.586586 0.032 Uiso 1 1 calc R
C15 C 0.8156(4) 0.6768(3) 0.30159(14) 0.0296(8) Uani 1 1 d .
H15A H 0.832592 0.610989 0.270085 0.044 Uiso 1 1 calc GR
H15B H 0.911096 0.732610 0.303332 0.044 Uiso 1 1 calc GR
H15C H 0.719279 0.727345 0.290927 0.044 Uiso 1 1 calc GR
C3 C 0.7473(4) 0.9245(3) 0.45722(15) 0.0268(7) Uani 1 1 d .
H3 H 0.719010 1.011054 0.450413 0.032 Uiso 1 1 calc R
C14 C 0.7357(5) 0.5046(3) 0.60274(14) 0.0300(8) Uani 1 1 d .
H14A H 0.813369 0.547105 0.630238 0.045 Uiso 1 1 calc GR
H14B H 0.682555 0.434664 0.625022 0.045 Uiso 1 1 calc GR
H14C H 0.653380 0.566001 0.589043 0.045 Uiso 1 1 calc GR

loop_
_atom_site_aniso_label
_atom_site_aniso_U_11
_atom_site_aniso_U_22
_atom_site_aniso_U_33
_atom_site_aniso_U_23
_atom_site_aniso_U_13
_atom_site_aniso_U_12
S1 0.0207(4) 0.0196(3) 0.0192(3) 0.0008(3) -0.0014(3) -0.0009(3)
F3 0.0475(14) 0.0326(11) 0.0482(12) 0.0124(9) -0.0047(10) -0.0171(11)
F1 0.0524(14) 0.0511(12) 0.0218(9) 0.0059(8) -0.0017(9) -0.0138(12)
F2 0.0392(14) 0.0486(14) 0.0604(14) 0.0245(11) -0.0083(11) 0.0116(12)
O2 0.0287(13) 0.0262(11) 0.0270(12) 0.0011(9) 0.0007(9) -0.0070(10)
O1 0.0276(14) 0.0288(11) 0.0246(10) -0.0064(9) 0.0006(9) -0.0011(11)
O3 0.0231(12) 0.0287(11) 0.0318(11) -0.0012(10) -0.0018(10) 0.0059(10)
N1 0.0177(13) 0.0271(12) 0.0166(11) 0.0024(9) 0.0009(11) 0.0039(12)
C8 0.0151(16) 0.0222(14) 0.0217(14) -0.0014(11) -0.0035(12) -0.0010(13)
C6 0.0135(16) 0.0225(14) 0.0213(13) 0.0018(11) 0.0011(11) -0.0007(13)
C16 0.0236(18) 0.0290(16) 0.0205(14) -0.0015(12) -0.0020(13) 0.0044(15)
C9 0.0154(16) 0.0280(15) 0.0194(14) -0.0021(12) -0.0009(12) 0.0052(13)
C17 0.0289(19) 0.0297(17) 0.0311(16) 0.0072(13) -0.0050(15) -0.0032(17)
C7 0.0132(16) 0.0211(14) 0.0213(14) -0.0001(12) -0.0034(12) -0.0011(12)
C5 0.0178(16) 0.0291(15) 0.0206(13) -0.0010(12) 0.0019(11) -0.0028(15)
C4 0.0194(17) 0.0229(14) 0.0321(16) -0.0057(12) 0.0023(14) 0.0008(15)
C13 0.0182(17) 0.0249(15) 0.0219(14) 0.0002(12) -0.0016(12) -0.0043(13)
C1 0.0147(15) 0.0228(13) 0.0202(13) 0.0006(11) 0.0012(12) 0.0002(13)
C10 0.0194(17) 0.0232(15) 0.0268(15) -0.0064(12) -0.0019(13) 0.0009(14)
C2 0.0239(19) 0.0259(14) 0.0249(15) 0.0064(12) 0.0007(13) 0.0016(14)
C11 0.0236(17) 0.0177(14) 0.0358(15) 0.0044(13) -0.0048(13) 0.0000(14)
C12 0.0282(19) 0.0252(16) 0.0255(15) 0.0100(12) -0.0035(14) -0.0027(15)
C15 0.033(2) 0.0387(18) 0.0172(14) 0.0068(12) 0.0022(13) 0.0059(17)
C3 0.025(2) 0.0202(14) 0.0349(17) 0.0041(12) 0.0028(14) 0.0016(14)
C14 0.037(2) 0.0306(16) 0.0220(14) 0.0028(12) 0.0030(14) -0.0044(16)

loop_
_atom_type_symbol
_atom_type_description
_atom_type_scat_dispersion_real
_atom_type_scat_dispersion_imag
_atom_type_scat_source
C C 0.0033 0.0016 'International Tables Vol C Tables 4.2.6.8 and 6.1.1.4'
H H 0.0000 0.0000 'International Tables Vol C Tables 4.2.6.8 and 6.1.1.4'
F F 0.0171 0.0103 'International Tables Vol C Tables 4.2.6.8 and 6.1.1.4'
N N 0.0061 0.0033 'International Tables Vol C Tables 4.2.6.8 and 6.1.1.4'
O O 0.0106 0.0060 'International Tables Vol C Tables 4.2.6.8 and 6.1.1.4'
S S 0.1246 0.1234 'International Tables Vol C Tables 4.2.6.8 and 6.1.1.4'

loop_
_geom_angle_atom_site_label_1
_geom_angle_atom_site_label_2
_geom_angle_atom_site_label_3
_geom_angle
O2 S1 O1 115.09(13)
O2 S1 C17 103.40(14)
O1 S1 C17 103.15(13)
O3 S1 O2 115.40(13)
O3 S1 O1 114.11(14)
O3 S1 C17 103.38(15)
C16 N1 C9 111.8(2)
C1 N1 C16 109.7(2)
C1 N1 C9 107.4(2)
C1 N1 C15 113.6(2)
C15 N1 C16 107.7(2)
C15 N1 C9 106.8(2)
C7 C8 C9 118.8(3)
C10 C8 C9 120.1(3)
C10 C8 C7 121.2(3)
C5 C6 C7 123.1(3)
C5 C6 C1 116.4(3)
C1 C6 C7 120.4(2)
N1 C16 H16A 109.5
N1 C16 H16B 109.5
N1 C16 H16C 109.5
H16A C16 H16B 109.5
H16A C16 H16C 109.5
H16B C16 H16C 109.5
N1 C9 H9A 109.4
N1 C9 H9B 109.4
C8 C9 N1 111.1(2)
C8 C9 H9A 109.4
C8 C9 H9B 109.4
H9A C9 H9B 108.0
F3 C17 S1 111.0(2)
F3 C17 F1 107.4(3)
F1 C17 S1 110.4(2)
F2 C17 S1 112.0(2)
F2 C17 F3 108.2(3)
F2 C17 F1 107.7(3)
C8 C7 C6 115.5(2)
C8 C7 C13 119.2(3)
C13 C7 C6 125.3(3)
C6 C5 H5 119.2
C4 C5 C6 121.6(3)
C4 C5 H5 119.2
C5 C4 H4 119.9
C3 C4 C5 120.3(3)
C3 C4 H4 119.9
C7 C13 C14 124.6(3)
C12 C13 C7 118.2(3)
C12 C13 C14 117.2(3)
C6 C1 N1 117.5(2)
C2 C1 N1 120.2(2)
C2 C1 C6 122.3(3)
C8 C10 H10 120.2
C11 C10 C8 119.6(3)
C11 C10 H10 120.2
C1 C2 H2 120.3
C1 C2 C3 119.4(3)
C3 C2 H2 120.3
C10 C11 H11 120.2
C10 C11 C12 119.6(3)
C12 C11 H11 120.2
C13 C12 H12 119.0
C11 C12 C13 122.1(3)
C11 C12 H12 119.0
N1 C15 H15A 109.5
N1 C15 H15B 109.5
N1 C15 H15C 109.5
H15A C15 H15B 109.5
H15A C15 H15C 109.5
H15B C15 H15C 109.5
C4 C3 C2 119.8(3)
C4 C3 H3 120.1
C2 C3 H3 120.1
C13 C14 H14A 109.5
C13 C14 H14B 109.5
C13 C14 H14C 109.5
H14A C14 H14B 109.5
H14A C14 H14C 109.5
H14B C14 H14C 109.5

loop_
_geom_bond_atom_site_label_1
_geom_bond_atom_site_label_2
_geom_bond_distance
S1 O2 1.438(2)
S1 O1 1.444(2)
S1 O3 1.438(2)
S1 C17 1.825(3)
F3 C17 1.330(4)
F1 C17 1.337(4)
F2 C17 1.323(4)
N1 C16 1.509(4)
N1 C9 1.516(4)
N1 C1 1.492(3)
N1 C15 1.509(4)
C8 C9 1.496(4)
C8 C7 1.401(4)
C8 C10 1.387(4)
C6 C7 1.489(4)
C6 C5 1.400(4)
C6 C1 1.407(4)
C16 H16A 0.9600
C16 H16B 0.9600
C16 H16C 0.9600
C9 H9A 0.9700
C9 H9B 0.9700
C7 C13 1.402(4)
C5 H5 0.9300
C5 C4 1.386(4)
C4 H4 0.9300
C4 C3 1.381(4)
C13 C12 1.393(4)
C13 C14 1.513(4)
C1 C2 1.383(4)
C10 H10 0.9300
C10 C11 1.375(4)
C2 H2 0.9300
C2 C3 1.385(4)
C11 H11 0.9300
C11 C12 1.385(4)
C12 H12 0.9300
C15 H15A 0.9600
C15 H15B 0.9600
C15 H15C 0.9600
C3 H3 0.9300
C14 H14A 0.9600
C14 H14B 0.9600
C14 H14C 0.9600

loop_
_geom_torsion_atom_site_label_1
_geom_torsion_atom_site_label_2
_geom_torsion_atom_site_label_3
_geom_torsion_atom_site_label_4
_geom_torsion
O2 S1 C17 F3 178.6(2)
O2 S1 C17 F1 59.5(3)
O2 S1 C17 F2 -60.4(3)
O1 S1 C17 F3 -61.2(3)
O1 S1 C17 F1 179.8(2)
O1 S1 C17 F2 59.8(2)
O3 S1 C17 F3 57.9(3)
O3 S1 C17 F1 -61.1(3)
O3 S1 C17 F2 178.9(2)
N1 C1 C2 C3 -177.5(3)
C8 C7 C13 C12 4.4(4)
C8 C7 C13 C14 -173.2(3)
C8 C10 C11 C12 3.3(5)
C6 C7 C13 C12 -174.2(3)
C6 C7 C13 C14 8.2(5)
C6 C5 C4 C3 1.6(5)
C6 C1 C2 C3 1.0(5)
C16 N1 C9 C8 -60.9(3)
C16 N1 C1 C6 80.9(3)
C16 N1 C1 C2 -100.5(3)
C9 N1 C1 C6 -40.7(3)
C9 N1 C1 C2 137.8(3)
C9 C8 C7 C6 -6.3(4)
C9 C8 C7 C13 175.0(3)
C9 C8 C10 C11 -178.9(3)
C7 C8 C9 N1 -37.2(4)
C7 C8 C10 C11 0.4(5)
C7 C6 C5 C4 178.9(3)
C7 C6 C1 N1 -1.8(4)
C7 C6 C1 C2 179.7(3)
C7 C13 C12 C11 -0.9(5)
C5 C6 C7 C8 -149.4(3)
C5 C6 C7 C13 29.3(5)
C5 C6 C1 N1 175.2(3)
C5 C6 C1 C2 -3.3(5)
C5 C4 C3 C2 -4.0(5)
C1 N1 C9 C8 59.4(3)
C1 C6 C7 C8 27.5(4)
C1 C6 C7 C13 -153.9(3)
C1 C6 C5 C4 2.0(4)
C1 C2 C3 C4 2.8(5)
C10 C8 C9 N1 142.1(3)
C10 C8 C7 C6 174.5(3)
C10 C8 C7 C13 -4.3(4)
C10 C11 C12 C13 -3.0(5)
C15 N1 C9 C8 -178.5(3)
C15 N1 C1 C6 -158.5(3)
C15 N1 C1 C2 20.0(4)
C14 C13 C12 C11 176.9(3)
